data_4316839
loop_
_publ_author_name
'Chuan-Fu Sun'
'Chun-Li Hu'
'Xiang Xu'
'Jiang-Gao Mao'

_publ_section_title
;
 Polar or Non-Polar? Syntheses, Crystal Structures, and Optical Properties
 of Three New Palladium(II) Iodates
;
_journal_name_full 'Inorganic Chemistry'
_journal_page_first 9581
_journal_page_last 9589
_journal_paper_doi 10.1021/ic101370v
_journal_volume 49
_journal_year 2010
_chemical_formula_moiety 'Ag I3 O9 Pd'
_chemical_formula_sum 'Ag I3 O9 Pd'
_chemical_formula_weight 738.97
_chemical_name_systematic
; 
 ? 
;
_space_group_IT_number 2
_symmetry_cell_setting triclinic
_symmetry_space_group_name_Hall '-P 1'
_symmetry_space_group_name_H-M 'P -1'
_atom_sites_solution_hydrogens none
_atom_sites_solution_primary direct
_atom_sites_solution_secondary difmap
_audit_creation_method SHELXL-97
_cell_angle_alpha 63.75(2)
_cell_angle_beta 76.59(3)
_cell_angle_gamma 82.27(3)
_cell_formula_units_Z 2
_cell_length_a 7.315(5)
_cell_length_b 7.991(6)
_cell_length_c 8.575(5)
_cell_measurement_reflns_used 1260
_cell_measurement_temperature 173(2)
_cell_measurement_theta_max 27.4797
_cell_measurement_theta_min 2.6996
_cell_volume 437.0(5)
_computing_cell_refinement 'CrystalClear (Rigaku Inc., 2007)'
_computing_data_collection 'CrystalClear (Rigaku Inc., 2007)'
_computing_data_reduction 'CrystalClear (Rigaku Inc., 2007)'
_computing_structure_refinement 'SHELXL-97 (Sheldrick, 1997)'
_computing_structure_solution 'SHELXS-97 (Sheldrick, 1990)'
_diffrn_ambient_temperature 173(2)
_diffrn_detector_area_resol_mean 13.6612
_diffrn_measured_fraction_theta_full 0.960
_diffrn_measured_fraction_theta_max 0.960
_diffrn_measurement_device_type Mercury2
_diffrn_measurement_method CCD_Profile_fitting
_diffrn_radiation_monochromator graphite
_diffrn_radiation_source 'fine-focus sealed tube'
_diffrn_radiation_type MoK\a
_diffrn_radiation_wavelength 0.71073
_diffrn_reflns_av_R_equivalents 0.0334
_diffrn_reflns_av_sigmaI/netI 0.0511
_diffrn_reflns_limit_h_max 8
_diffrn_reflns_limit_h_min -8
_diffrn_reflns_limit_k_max 9
_diffrn_reflns_limit_k_min -9
_diffrn_reflns_limit_l_max 10
_diffrn_reflns_limit_l_min -10
_diffrn_reflns_number 2691
_diffrn_reflns_theta_full 24.98
_diffrn_reflns_theta_max 24.98
_diffrn_reflns_theta_min 2.70
_exptl_absorpt_coefficient_mu 14.921
_exptl_absorpt_correction_T_max 1.0000
_exptl_absorpt_correction_T_min 0.7372
_exptl_absorpt_correction_type multi-scan
_exptl_absorpt_process_details crystalclear
_exptl_crystal_colour Red
_exptl_crystal_density_diffrn 5.616
_exptl_crystal_density_method 'not measured'
_exptl_crystal_description Platelet
_exptl_crystal_F_000 648
_exptl_crystal_size_max 0.12
_exptl_crystal_size_mid 0.10
_exptl_crystal_size_min 0.09
_refine_diff_density_max 0.874
_refine_diff_density_min -1.107
_refine_diff_density_rms 0.226
_refine_ls_extinction_coef 0.0071(3)
_refine_ls_extinction_expression Fc^*^=kFc[1+0.001xFc^2^\l^3^/sin(2\q)]^-1/4^
_refine_ls_extinction_method SHELXL
_refine_ls_goodness_of_fit_ref 0.962
_refine_ls_hydrogen_treatment none
_refine_ls_matrix_type full
_refine_ls_number_parameters 131
_refine_ls_number_reflns 1482
_refine_ls_number_restraints 0
_refine_ls_restrained_S_all 0.962
_refine_ls_R_factor_all 0.0271
_refine_ls_R_factor_gt 0.0218
_refine_ls_shift/su_max 0.000
_refine_ls_shift/su_mean 0.000
_refine_ls_structure_factor_coef Fsqd
_refine_ls_weighting_details 'calc w=1/[\s^2^(Fo^2^)+(0.0141P)^2^+0.0000P] where P=(Fo^2^+2Fc^2^)/3'
_refine_ls_weighting_scheme calc
_refine_ls_wR_factor_gt 0.0484
_refine_ls_wR_factor_ref 0.0499
_reflns_number_gt 1245
_reflns_number_total 1482
_reflns_threshold_expression >2sigma(I)
_cod_data_source_file ic101370v_si_001_2.cif
_cod_data_source_block AgPd(IO3)3
_cod_depositor_comments
;
The following automatic conversions were performed:

'_exptl_absorpt_correction_type' value 'Multi-scan' changed to
'multi-scan' according to the built-in table from CIF Core dictionary
named 'cif_core.dic' version 2.4.1 from 2010-06-29.

Automatic conversion script
Id: cif_fix_values 1646 2011-03-28 12:23:43Z adriana 
;
_cod_database_code 4316839

loop_
_symmetry_equiv_pos_as_xyz
'x, y, z'
'-x, -y, -z'

loop_
_atom_site_label
_atom_site_type_symbol
_atom_site_fract_x
_atom_site_fract_y
_atom_site_fract_z
_atom_site_U_iso_or_equiv
_atom_site_adp_type
_atom_site_occupancy
_atom_site_symmetry_multiplicity
_atom_site_calc_flag
_atom_site_refinement_flags
_atom_site_disorder_assembly
_atom_site_disorder_group
Ag1 Ag -0.31668(10) -0.17858(11) 0.84249(8) 0.0303(2) Uani 1 1 d . . .
Pd1 Pd 0.0000 0.0000 0.5000 0.0121(2) Uani 1 2 d S . .
Pd2 Pd 0.0000 0.0000 0.0000 0.0123(2) Uani 1 2 d S . .
I1 I -0.27980(6) -0.20912(7) 0.39695(6) 0.01305(15) Uani 1 1 d . . .
I2 I -0.24649(7) 0.35600(7) 0.23197(6) 0.01519(16) Uani 1 1 d . . .
I3 I 0.30580(6) -0.28441(7) 0.21444(6) 0.01310(15) Uani 1 1 d . . .
O1 O -0.1405(7) -0.2263(8) 0.5578(6) 0.0203(13) Uani 1 1 d . . .
O2 O -0.0791(7) -0.2238(8) 0.2279(6) 0.0197(13) Uani 1 1 d . . .
O3 O -0.3214(7) -0.4513(8) 0.4908(6) 0.0208(13) Uani 1 1 d . . .
O4 O -0.0894(7) 0.1414(8) 0.2690(7) 0.0212(13) Uani 1 1 d . . .
O5 O -0.2136(8) 0.4399(9) -0.0035(7) 0.0272(14) Uani 1 1 d . . .
O6 O -0.4625(7) 0.2359(8) 0.3129(7) 0.0253(14) Uani 1 1 d . . .
O7 O 0.2738(7) -0.0689(8) 0.0134(7) 0.0210(13) Uani 1 1 d . . .
O8 O 0.3250(7) -0.1665(8) 0.3455(7) 0.0225(13) Uani 1 1 d . . .
O9 O 0.5539(7) -0.3266(8) 0.1424(7) 0.0232(13) Uani 1 1 d . . .

loop_
_atom_site_aniso_label
_atom_site_aniso_U_11
_atom_site_aniso_U_22
_atom_site_aniso_U_33
_atom_site_aniso_U_23
_atom_site_aniso_U_13
_atom_site_aniso_U_12
Ag1 0.0417(4) 0.0276(4) 0.0181(4) -0.0079(3) 0.0004(3) -0.0079(3)
Pd1 0.0110(4) 0.0132(5) 0.0137(4) -0.0066(4) -0.0037(3) -0.0003(3)
Pd2 0.0115(4) 0.0128(5) 0.0095(4) -0.0020(4) -0.0025(3) 0.0000(3)
I1 0.0120(3) 0.0126(3) 0.0128(3) -0.0034(2) -0.00251(19) -0.0024(2)
I2 0.0180(3) 0.0145(3) 0.0154(3) -0.0075(2) -0.0062(2) 0.0015(2)
I3 0.0120(3) 0.0138(3) 0.0136(3) -0.0053(2) -0.0045(2) 0.0010(2)
O1 0.024(3) 0.025(4) 0.013(3) -0.004(3) -0.009(2) -0.009(3)
O2 0.014(3) 0.021(3) 0.018(3) -0.006(3) 0.001(2) 0.003(2)
O3 0.030(3) 0.016(3) 0.018(3) -0.005(3) -0.008(3) -0.008(3)
O4 0.028(3) 0.020(4) 0.020(3) -0.010(3) -0.012(3) 0.006(3)
O5 0.030(3) 0.031(4) 0.014(3) -0.006(3) -0.005(3) 0.009(3)
O6 0.023(3) 0.031(4) 0.025(3) -0.015(3) -0.001(3) -0.008(3)
O7 0.017(3) 0.016(3) 0.019(3) 0.004(3) -0.005(2) -0.002(2)
O8 0.033(3) 0.021(4) 0.022(3) -0.015(3) -0.013(3) 0.006(3)
O9 0.013(3) 0.027(4) 0.020(3) -0.004(3) -0.001(2) 0.006(2)

loop_
_atom_type_symbol
_atom_type_description
_atom_type_scat_dispersion_real
_atom_type_scat_dispersion_imag
_atom_type_scat_source
O O 0.0106 0.0060 'International Tables Vol C Tables 4.2.6.8 and 6.1.1.4'
Pd Pd -0.9988 1.0072 'International Tables Vol C Tables 4.2.6.8 and 6.1.1.4'
Ag Ag -0.8971 1.1015 'International Tables Vol C Tables 4.2.6.8 and 6.1.1.4'
I I -0.4742 1.8119 'International Tables Vol C Tables 4.2.6.8 and 6.1.1.4'

loop_
_geom_angle_atom_site_label_1
_geom_angle_atom_site_label_2
_geom_angle_atom_site_label_3
_geom_angle
_geom_angle_site_symmetry_1
_geom_angle_site_symmetry_3
_geom_angle_publ_flag
O9 Ag1 O8 125.70(18) 1_456 2_556 ?
O9 Ag1 O6 105.23(19) 1_456 2_456 ?
O8 Ag1 O6 92.61(18) 2_556 2_456 ?
O9 Ag1 Pd1 157.44(13) 1_456 . ?
O8 Ag1 Pd1 60.17(12) 2_556 . ?
O6 Ag1 Pd1 95.73(13) 2_456 . ?
O1 Pd1 O1 180.0 2_556 . ?
O1 Pd1 O4 91.7(2) 2_556 2_556 ?
O1 Pd1 O4 88.3(2) . 2_556 ?
O1 Pd1 O4 88.3(2) 2_556 . ?
O1 Pd1 O4 91.7(2) . . ?
O4 Pd1 O4 180.0 2_556 . ?
O1 Pd1 Ag1 56.17(14) 2_556 2_556 ?
O1 Pd1 Ag1 123.83(14) . 2_556 ?
O4 Pd1 Ag1 116.07(16) 2_556 2_556 ?
O4 Pd1 Ag1 63.93(16) . 2_556 ?
O1 Pd1 Ag1 123.83(14) 2_556 . ?
O1 Pd1 Ag1 56.17(14) . . ?
O4 Pd1 Ag1 63.93(16) 2_556 . ?
O4 Pd1 Ag1 116.07(16) . . ?
Ag1 Pd1 Ag1 180.00(3) 2_556 . ?
O2 Pd2 O2 180.0(5) 2 . ?
O2 Pd2 O7 89.1(2) 2 . ?
O2 Pd2 O7 90.9(2) . . ?
O2 Pd2 O7 90.9(2) 2 2 ?
O2 Pd2 O7 89.1(2) . 2 ?
O7 Pd2 O7 180.0 . 2 ?
O3 I1 O2 93.3(2) . . ?
O3 I1 O1 95.8(2) . . ?
O2 I1 O1 96.5(2) . . ?
O5 I2 O6 103.6(3) . . ?
O5 I2 O4 96.2(2) . . ?
O6 I2 O4 95.6(3) . . ?
O8 I3 O9 98.9(2) . . ?
O8 I3 O7 95.6(3) . . ?
O9 I3 O7 97.1(2) . . ?
I1 O1 Pd1 117.1(3) . . ?
I1 O2 Pd2 121.2(3) . . ?
I2 O4 Pd1 120.4(2) . . ?
I2 O6 Ag1 132.2(3) . 2_456 ?
I3 O7 Pd2 112.5(2) . . ?
I3 O8 Ag1 108.9(2) . 2_556 ?
I3 O9 Ag1 118.3(3) . 1_654 ?

loop_
_geom_bond_atom_site_label_1
_geom_bond_atom_site_label_2
_geom_bond_distance
_geom_bond_site_symmetry_2
_geom_bond_publ_flag
Ag1 O9 2.322(5) 1_456 ?
Ag1 O8 2.505(6) 2_556 ?
Ag1 O6 2.516(5) 2_456 ?
Ag1 Pd1 3.171(2) . ?
Pd1 O1 2.010(5) 2_556 ?
Pd1 O1 2.010(5) . ?
Pd1 O4 2.013(5) 2_556 ?
Pd1 O4 2.013(5) . ?
Pd1 Ag1 3.171(2) 2_556 ?
Pd2 O2 2.004(5) 2 ?
Pd2 O2 2.004(5) . ?
Pd2 O7 2.020(5) . ?
Pd2 O7 2.020(5) 2 ?
I1 O3 1.775(6) . ?
I1 O2 1.841(5) . ?
I1 O1 1.846(5) . ?
I2 O5 1.791(5) . ?
I2 O6 1.792(5) . ?
I2 O4 1.876(6) . ?
I3 O8 1.793(5) . ?
I3 O9 1.813(5) . ?
I3 O7 1.856(5) . ?
O6 Ag1 2.516(5) 2_456 ?
O8 Ag1 2.505(6) 2_556 ?
O9 Ag1 2.322(5) 1_654 ?
